data_4310197
loop_
_publ_author_name
'Noorjahan Begum'
'Md. Iqbal Hyder'
'Shariff E. Kabir'
'G. M. Golzar Hossain'
'Ebbe Nordlander'
'Dalia Rokhsana'
'Edward Rosenberg'

_publ_section_title
;
Dithiolate Complexes of Manganese and Rhenium: X-ray Structure and
Properties of an Unusual Mixed Valence Cluster Mn3(CO)6(\m-\h2-SCH2CH2CH2S)3
;
_journal_name_full 'Inorganic Chemistry'
_journal_page_first 9887
_journal_page_last 9894
_journal_paper_doi 10.1021/ic050987b
_journal_volume 44
_journal_year 2005
_chemical_formula_sum 'C20 H12 O6 Re2 S4'
_chemical_formula_weight 848.94
_chemical_name_systematic
; 
 ? 
;
_space_group_IT_number 2
_symmetry_cell_setting triclinic
_symmetry_space_group_name_Hall '-P 1'
_symmetry_space_group_name_H-M 'P -1'
_atom_sites_solution_hydrogens geom
_atom_sites_solution_primary direct
_atom_sites_solution_secondary difmap
_audit_creation_method SHELXL-97
_cell_angle_alpha 112.34(3)
_cell_angle_beta 102.53(2)
_cell_angle_gamma 97.69(2)
_cell_formula_units_Z 2
_cell_length_a 9.894(3)
_cell_length_b 11.157(3)
_cell_length_c 12.166(4)
_cell_measurement_temperature 150(2)
_cell_volume 1177.3(7)
_computing_structure_refinement 'SHELXL-97 (Sheldrick, 1997)'
_computing_structure_solution 'SHELXS-97 (Sheldrick, 1990)'
_diffrn_ambient_temperature 150(2)
_diffrn_measured_fraction_theta_full 1.000
_diffrn_measured_fraction_theta_max 1.000
_diffrn_radiation_monochromator graphite
_diffrn_radiation_source 'fine-focus sealed tube'
_diffrn_radiation_type MoK\a
_diffrn_radiation_wavelength 0.71073
_diffrn_reflns_av_R_equivalents 0.0000
_diffrn_reflns_av_sigmaI/netI 0.0208
_diffrn_reflns_limit_h_max 11
_diffrn_reflns_limit_h_min -11
_diffrn_reflns_limit_k_max 12
_diffrn_reflns_limit_k_min -13
_diffrn_reflns_limit_l_max 14
_diffrn_reflns_limit_l_min 0
_diffrn_reflns_number 4236
_diffrn_reflns_theta_full 25.17
_diffrn_reflns_theta_max 25.17
_diffrn_reflns_theta_min 1.89
_exptl_absorpt_coefficient_mu 10.662
_exptl_absorpt_correction_T_max 0.2243
_exptl_absorpt_correction_T_min 0.1758
_exptl_crystal_density_diffrn 2.395
_exptl_crystal_density_method 'not measured'
_exptl_crystal_F_000 788
_exptl_crystal_size_max 0.25
_exptl_crystal_size_mid 0.22
_exptl_crystal_size_min 0.20
_refine_diff_density_max 1.681
_refine_diff_density_min -1.329
_refine_diff_density_rms 0.175
_refine_ls_extinction_method none
_refine_ls_goodness_of_fit_ref 1.057
_refine_ls_hydrogen_treatment mixed
_refine_ls_matrix_type full
_refine_ls_number_parameters 291
_refine_ls_number_reflns 4236
_refine_ls_number_restraints 0
_refine_ls_restrained_S_all 1.057
_refine_ls_R_factor_all 0.0363
_refine_ls_R_factor_gt 0.0310
_refine_ls_shift/su_max 0.001
_refine_ls_shift/su_mean 0.000
_refine_ls_structure_factor_coef Fsqd
_refine_ls_weighting_details 'calc w=1/[\s^2^(Fo^2^)+(0.0561P)^2^+3.5917P] where P=(Fo^2^+2Fc^2^)/3'
_refine_ls_weighting_scheme calc
_refine_ls_wR_factor_gt 0.0834
_refine_ls_wR_factor_ref 0.0853
_reflns_number_gt 3795
_reflns_number_total 4236
_reflns_threshold_expression >2sigma(I)
_cod_data_source_file ic050987bsi20050616_014431.cif
_cod_data_source_block 4
_cod_depositor_comments
;
The following automatic conversions were performed:
'_symmetry_cell_setting' value 'Triclinic' changed to 'triclinic'
according to '/home/saulius/struct/CIF-dictionaries/cif_core.dic'
dictionary named 'cif_core.dic' version 2.4.1 from 2010-06-29.

Automatic conversion script
Id: cif_fix_enum 1527 2010-12-29 10:47:43Z saulius 
;
_cod_original_cell_volume 1177.3(6)
_cod_database_code 4310197

loop_
_symmetry_equiv_pos_as_xyz
'x, y, z'
'-x, -y, -z'

loop_
_atom_site_label
_atom_site_type_symbol
_atom_site_fract_x
_atom_site_fract_y
_atom_site_fract_z
_atom_site_U_iso_or_equiv
_atom_site_adp_type
_atom_site_occupancy
_atom_site_symmetry_multiplicity
_atom_site_calc_flag
_atom_site_refinement_flags
_atom_site_disorder_assembly
_atom_site_disorder_group
Re1 Re 0.52100(2) 0.34071(2) 0.19961(2) 0.02853(10) Uani 1 1 d . . .
Re2 Re 0.18327(2) 0.30013(2) 0.27319(2) 0.02910(10) Uani 1 1 d . . .
S1 S 0.30210(17) 0.42469(15) 0.16915(15) 0.0307(3) Uani 1 1 d . . .
S2 S 0.35546(17) 0.13451(16) 0.04173(15) 0.0321(3) Uani 1 1 d . . .
S3 S 0.43707(16) 0.31997(15) 0.37601(14) 0.0293(3) Uani 1 1 d . . .
S4 S 0.20890(17) 0.08302(16) 0.14191(15) 0.0333(3) Uani 1 1 d . . .
O1 O 0.6124(7) 0.3848(6) -0.0100(6) 0.0629(16) Uani 1 1 d . . .
O2 O 0.7190(8) 0.6167(6) 0.3708(6) 0.0716(19) Uani 1 1 d . . .
O3 O 0.7554(6) 0.1983(6) 0.2511(7) 0.0621(16) Uani 1 1 d . . .
O4 O 0.0421(6) 0.1687(6) 0.4154(5) 0.0530(14) Uani 1 1 d . . .
O5 O 0.1682(7) 0.5656(6) 0.4704(5) 0.0615(16) Uani 1 1 d . . .
O6 O -0.1000(6) 0.2763(7) 0.0938(6) 0.0631(17) Uani 1 1 d . . .
C1 C 0.5765(8) 0.3685(7) 0.0690(7) 0.0389(16) Uani 1 1 d . . .
C2 C 0.6458(8) 0.5129(8) 0.3095(7) 0.0412(16) Uani 1 1 d . . .
C3 C 0.6713(7) 0.2534(7) 0.2312(7) 0.0398(16) Uani 1 1 d . . .
C4 C 0.0978(8) 0.2161(7) 0.3610(6) 0.0390(16) Uani 1 1 d . . .
C5 C 0.1733(8) 0.4690(7) 0.3951(7) 0.0391(16) Uani 1 1 d . . .
C6 C 0.0023(7) 0.2845(8) 0.1648(7) 0.0378(15) Uani 1 1 d . . .
C7 C 0.2150(7) 0.3207(7) 0.0090(6) 0.0320(14) Uani 1 1 d . . .
C8 C 0.2352(7) 0.1925(7) -0.0457(6) 0.0357(15) Uani 1 1 d . . .
C9 C 0.1618(8) 0.1078(7) -0.1686(6) 0.0412(16) Uani 1 1 d . . .
H9 H 0.1750 0.0200 -0.2052 0.049 Uiso 1 1 calc R . .
C10 C 0.0691(9) 0.1541(8) -0.2364(7) 0.0490(19) Uani 1 1 d . . .
H10 H 0.0175 0.0968 -0.3204 0.059 Uiso 1 1 calc R . .
C11 C 0.0499(8) 0.2827(8) -0.1844(7) 0.0446(17) Uani 1 1 d . . .
C12 C 0.1219(7) 0.3644(7) -0.0616(6) 0.0380(15) Uani 1 1 d . . .
H12 H 0.1075 0.4516 -0.0249 0.046 Uiso 1 1 calc R . .
C13 C -0.0450(11) 0.3321(10) -0.2614(8) 0.068(3) Uani 1 1 d . . .
H13A H -0.0503 0.4223 -0.2094 0.102 Uiso 1 1 calc R . .
H13B H -0.1406 0.2725 -0.2969 0.102 Uiso 1 1 calc R . .
H13C H -0.0065 0.3341 -0.3286 0.102 Uiso 1 1 calc R . .
C14 C 0.4423(7) 0.1511(7) 0.3410(6) 0.0352(15) Uani 1 1 d . . .
C15 C 0.3412(7) 0.0462(7) 0.2394(6) 0.0355(14) Uani 1 1 d . . .
C16 C 0.3537(9) -0.0847(7) 0.2073(7) 0.0449(17) Uani 1 1 d . . .
H16 H 0.2851 -0.1559 0.1378 0.054 Uiso 1 1 calc R . .
C17 C 0.4671(10) -0.1109(8) 0.2775(8) 0.052(2) Uani 1 1 d . . .
H17 H 0.4744 -0.2005 0.2564 0.062 Uiso 1 1 calc R . .
C18 C 0.5686(8) -0.0092(8) 0.3768(7) 0.0429(17) Uani 1 1 d . . .
C19 C 0.5546(7) 0.1214(7) 0.4086(6) 0.0372(15) Uani 1 1 d . . .
H19 H 0.6235 0.1920 0.4783 0.045 Uiso 1 1 calc R . .
C20 C 0.6958(9) -0.0380(10) 0.4472(8) 0.057(2) Uani 1 1 d . . .
H20A H 0.7836 0.0131 0.4458 0.086 Uiso 1 1 calc R . .
H20B H 0.6920 -0.1336 0.4082 0.086 Uiso 1 1 calc R . .
H20C H 0.6945 -0.0122 0.5334 0.086 Uiso 1 1 calc R . .

loop_
_atom_site_aniso_label
_atom_site_aniso_U_11
_atom_site_aniso_U_22
_atom_site_aniso_U_33
_atom_site_aniso_U_23
_atom_site_aniso_U_13
_atom_site_aniso_U_12
Re1 0.02454(15) 0.02979(15) 0.03030(16) 0.01352(11) 0.00630(11) 0.00383(11)
Re2 0.02399(15) 0.03177(16) 0.02931(16) 0.01292(12) 0.00507(11) 0.00401(11)
S1 0.0312(8) 0.0283(8) 0.0313(8) 0.0129(6) 0.0064(6) 0.0064(6)
S2 0.0328(8) 0.0303(8) 0.0299(8) 0.0113(6) 0.0052(6) 0.0082(6)
S3 0.0256(7) 0.0299(8) 0.0285(8) 0.0120(6) 0.0035(6) 0.0025(6)
S4 0.0318(8) 0.0297(8) 0.0332(8) 0.0128(7) 0.0035(7) 0.0022(6)
O1 0.081(4) 0.060(4) 0.050(3) 0.026(3) 0.030(3) 0.001(3)
O2 0.080(5) 0.045(3) 0.058(4) 0.009(3) 0.004(3) -0.020(3)
O3 0.045(3) 0.071(4) 0.095(5) 0.051(4) 0.028(3) 0.032(3)
O4 0.051(3) 0.053(3) 0.051(3) 0.026(3) 0.014(3) -0.009(3)
O5 0.080(4) 0.048(3) 0.048(3) 0.010(3) 0.015(3) 0.028(3)
O6 0.037(3) 0.102(5) 0.055(4) 0.041(4) 0.007(3) 0.015(3)
C1 0.039(4) 0.032(3) 0.037(4) 0.012(3) 0.008(3) -0.008(3)
C2 0.041(4) 0.047(4) 0.037(4) 0.021(3) 0.010(3) 0.007(3)
C3 0.030(4) 0.043(4) 0.045(4) 0.018(3) 0.011(3) 0.007(3)
C4 0.037(4) 0.037(4) 0.028(3) 0.003(3) 0.001(3) 0.012(3)
C5 0.039(4) 0.039(4) 0.038(4) 0.019(3) 0.006(3) 0.008(3)
C6 0.028(3) 0.049(4) 0.035(4) 0.020(3) 0.005(3) 0.008(3)
C7 0.035(3) 0.033(3) 0.028(3) 0.014(3) 0.008(3) 0.006(3)
C8 0.039(4) 0.038(4) 0.034(4) 0.021(3) 0.007(3) 0.011(3)
C9 0.047(4) 0.039(4) 0.031(4) 0.012(3) 0.003(3) 0.009(3)
C10 0.054(5) 0.050(4) 0.034(4) 0.014(3) 0.001(3) 0.010(4)
C11 0.040(4) 0.055(5) 0.042(4) 0.028(4) 0.003(3) 0.012(3)
C12 0.040(4) 0.039(4) 0.037(4) 0.020(3) 0.003(3) 0.012(3)
C13 0.075(6) 0.064(6) 0.050(5) 0.022(4) -0.013(5) 0.024(5)
C14 0.039(4) 0.039(4) 0.035(4) 0.024(3) 0.012(3) 0.008(3)
C15 0.036(4) 0.038(4) 0.039(4) 0.023(3) 0.010(3) 0.008(3)
C16 0.057(5) 0.036(4) 0.037(4) 0.011(3) 0.011(3) 0.008(3)
C17 0.070(6) 0.041(4) 0.059(5) 0.029(4) 0.027(4) 0.022(4)
C18 0.047(4) 0.054(4) 0.048(4) 0.035(4) 0.020(3) 0.022(4)
C19 0.033(4) 0.048(4) 0.035(4) 0.026(3) 0.006(3) 0.007(3)
C20 0.055(5) 0.073(6) 0.062(5) 0.041(5) 0.019(4) 0.030(5)

loop_
_atom_type_symbol
_atom_type_description
_atom_type_scat_dispersion_real
_atom_type_scat_dispersion_imag
_atom_type_scat_source
C C 0.0033 0.0016 'International Tables Vol C Tables 4.2.6.8 and 6.1.1.4'
H H 0.0000 0.0000 'International Tables Vol C Tables 4.2.6.8 and 6.1.1.4'
O O 0.0106 0.0060 'International Tables Vol C Tables 4.2.6.8 and 6.1.1.4'
S S 0.1246 0.1234 'International Tables Vol C Tables 4.2.6.8 and 6.1.1.4'
Re Re -1.0185 7.2310 'International Tables Vol C Tables 4.2.6.8 and 6.1.1.4'

loop_
_geom_angle_atom_site_label_1
_geom_angle_atom_site_label_2
_geom_angle_atom_site_label_3
_geom_angle
_geom_angle_site_symmetry_1
_geom_angle_site_symmetry_3
_geom_angle_publ_flag
C1 Re1 C2 86.4(3) . . ?
C1 Re1 C3 94.0(3) . . ?
C2 Re1 C3 91.0(3) . . ?
C1 Re1 S2 87.8(2) . . ?
C2 Re1 S2 172.8(2) . . ?
C3 Re1 S2 93.7(2) . . ?
C1 Re1 S1 94.6(2) . . ?
C2 Re1 S1 95.4(2) . . ?
C3 Re1 S1 169.6(2) . . ?
S2 Re1 S1 80.79(6) . . ?
C1 Re1 S3 175.2(2) . . ?
C2 Re1 S3 91.6(2) . . ?
C3 Re1 S3 90.5(2) . . ?
S2 Re1 S3 93.81(6) . . ?
S1 Re1 S3 81.16(6) . . ?
C4 Re2 C6 93.1(3) . . ?
C4 Re2 C5 87.5(3) . . ?
C6 Re2 C5 91.1(3) . . ?
C4 Re2 S4 87.9(2) . . ?
C6 Re2 S4 94.5(2) . . ?
C5 Re2 S4 173.0(2) . . ?
C4 Re2 S3 97.8(2) . . ?
C6 Re2 S3 167.7(2) . . ?
C5 Re2 S3 94.8(2) . . ?
S4 Re2 S3 80.50(6) . . ?
C4 Re2 S1 176.4(2) . . ?
C6 Re2 S1 88.4(2) . . ?
C5 Re2 S1 89.3(2) . . ?
S4 Re2 S1 95.19(6) . . ?
S3 Re2 S1 80.99(6) . . ?
C7 S1 Re1 100.7(2) . . ?
C7 S1 Re2 101.7(2) . . ?
Re1 S1 Re2 93.39(6) . . ?
C8 S2 S4 96.7(2) . . ?
C8 S2 Re1 102.7(2) . . ?
S4 S2 Re1 103.37(8) . . ?
C14 S3 Re2 102.5(2) . . ?
C14 S3 Re1 98.5(2) . . ?
Re2 S3 Re1 93.30(6) . . ?
C15 S4 S2 94.1(2) . . ?
C15 S4 Re2 104.9(2) . . ?
S2 S4 Re2 102.46(8) . . ?
O1 C1 Re1 178.9(7) . . ?
O2 C2 Re1 177.2(7) . . ?
O3 C3 Re1 176.8(6) . . ?
O4 C4 Re2 177.2(6) . . ?
O5 C5 Re2 177.0(6) . . ?
O6 C6 Re2 174.6(6) . . ?
C12 C7 C8 119.1(6) . . ?
C12 C7 S1 120.3(5) . . ?
C8 C7 S1 120.5(5) . . ?
C9 C8 C7 121.1(6) . . ?
C9 C8 S2 118.8(5) . . ?
C7 C8 S2 120.1(5) . . ?
C10 C9 C8 118.4(7) . . ?
C10 C9 H9 120.8 . . ?
C8 C9 H9 120.8 . . ?
C9 C10 C11 121.4(7) . . ?
C9 C10 H10 119.3 . . ?
C11 C10 H10 119.3 . . ?
C12 C11 C10 119.2(7) . . ?
C12 C11 C13 120.6(7) . . ?
C10 C11 C13 120.2(7) . . ?
C11 C12 C7 120.8(7) . . ?
C11 C12 H12 119.6 . . ?
C7 C12 H12 119.6 . . ?
C11 C13 H13A 109.5 . . ?
C11 C13 H13B 109.5 . . ?
H13A C13 H13B 109.5 . . ?
C11 C13 H13C 109.5 . . ?
H13A C13 H13C 109.5 . . ?
H13B C13 H13C 109.5 . . ?
C19 C14 C15 118.4(6) . . ?
C19 C14 S3 120.2(5) . . ?
C15 C14 S3 121.2(5) . . ?
C16 C15 C14 120.4(6) . . ?
C16 C15 S4 120.2(6) . . ?
C14 C15 S4 119.1(5) . . ?
C17 C16 C15 119.7(7) . . ?
C17 C16 H16 120.2 . . ?
C15 C16 H16 120.2 . . ?
C18 C17 C16 120.9(7) . . ?
C18 C17 H17 119.5 . . ?
C16 C17 H17 119.5 . . ?
C17 C18 C19 118.9(7) . . ?
C17 C18 C20 120.5(7) . . ?
C19 C18 C20 120.6(7) . . ?
C14 C19 C18 121.7(7) . . ?
C14 C19 H19 119.1 . . ?
C18 C19 H19 119.1 . . ?
C18 C20 H20A 109.5 . . ?
C18 C20 H20B 109.5 . . ?
H20A C20 H20B 109.5 . . ?
C18 C20 H20C 109.5 . . ?
H20A C20 H20C 109.5 . . ?
H20B C20 H20C 109.5 . . ?

loop_
_geom_bond_atom_site_label_1
_geom_bond_atom_site_label_2
_geom_bond_distance
_geom_bond_site_symmetry_2
_geom_bond_publ_flag
Re1 C1 1.906(7) . ?
Re1 C2 1.923(8) . ?
Re1 C3 1.932(7) . ?
Re1 S2 2.436(2) . ?
Re1 S1 2.4827(17) . ?
Re1 S3 2.5393(18) . ?
Re2 C4 1.918(8) . ?
Re2 C6 1.921(7) . ?
Re2 C5 1.936(8) . ?
Re2 S4 2.4252(19) . ?
Re2 S3 2.4892(17) . ?
Re2 S1 2.5419(17) . ?
S1 C7 1.780(7) . ?
S2 C8 1.774(6) . ?
S2 S4 2.235(2) . ?
S3 C14 1.777(7) . ?
S4 C15 1.769(7) . ?
O1 C1 1.160(9) . ?
O2 C2 1.143(9) . ?
O3 C3 1.137(9) . ?
O4 C4 1.170(9) . ?
O5 C5 1.135(9) . ?
O6 C6 1.147(9) . ?
C7 C12 1.385(9) . ?
C7 C8 1.392(9) . ?
C8 C9 1.388(10) . ?
C9 C10 1.382(10) . ?
C9 H9 0.9500 . ?
C10 C11 1.389(11) . ?
C10 H10 0.9500 . ?
C11 C12 1.378(10) . ?
C11 C13 1.488(10) . ?
C12 H12 0.9500 . ?
C13 H13A 0.9800 . ?
C13 H13B 0.9800 . ?
C13 H13C 0.9800 . ?
C14 C19 1.389(9) . ?
C14 C15 1.396(10) . ?
C15 C16 1.392(10) . ?
C16 C17 1.391(11) . ?
C16 H16 0.9500 . ?
C17 C18 1.372(12) . ?
C17 H17 0.9500 . ?
C18 C19 1.394(10) . ?
C18 C20 1.506(10) . ?
C19 H19 0.9500 . ?
C20 H20A 0.9800 . ?
C20 H20B 0.9800 . ?
C20 H20C 0.9800 . ?
